data_4312601
loop_
_publ_author_name
'S\'ebastien Schoumacker'
'Olivier Hamelin'
'Jacques P\'ecaut'
'Marc Fontecave'

_publ_section_title
;
 Catalytic Asymmetric Sulfoxidation by Chiral Manganese Complexes:
 Acetylacetonate Anions as Chirality Switches
;
_journal_name_full 'Inorganic Chemistry'
_journal_page_first 8110
_journal_page_last 8116
_journal_paper_doi 10.1021/ic0346533
_journal_volume 42
_journal_year 2003
_chemical_formula_sum 'C18 H20 Cl2 Mn N4 O8'
_chemical_formula_weight 546.22
_chemical_name_systematic
;
 ?
;
_space_group_IT_number 4
_symmetry_cell_setting monoclinic
_symmetry_space_group_name_Hall 'P 2yb'
_symmetry_space_group_name_H-M 'P 1 21 1'
_atom_sites_solution_hydrogens geom
_atom_sites_solution_primary direct
_atom_sites_solution_secondary difmap
_audit_creation_method SHELXL-97
_cell_angle_alpha 90.00
_cell_angle_beta 92.9450(10)
_cell_angle_gamma 90.00
_cell_formula_units_Z 4
_cell_length_a 9.0550(6)
_cell_length_b 19.8290(14)
_cell_length_c 12.2059(8)
_cell_measurement_temperature 223(2)
_cell_volume 2188.7(3)
_computing_cell_refinement 'Bruker SMART'
_computing_data_collection 'Bruker SMART'
_computing_data_reduction 'Bruker SHELXTL'
_computing_molecular_graphics 'Bruker SHELXTL'
_computing_publication_material 'Bruker SHELXTL'
_computing_structure_refinement 'SHELXL-97 (Sheldrick, 1997)'
_computing_structure_solution 'SHELXS-97 (Sheldrick, 1990)'
_diffrn_ambient_temperature 223(2)
_diffrn_measured_fraction_theta_full 0.893
_diffrn_measured_fraction_theta_max 0.893
_diffrn_measurement_device_type 'CCD area detector'
_diffrn_measurement_method 'phi and omega scans'
_diffrn_radiation_monochromator graphite
_diffrn_radiation_source 'fine-focus sealed tube'
_diffrn_radiation_type MoK\a
_diffrn_radiation_wavelength 0.71073
_diffrn_reflns_av_R_equivalents 0.0282
_diffrn_reflns_av_sigmaI/netI 0.0782
_diffrn_reflns_limit_h_max 12
_diffrn_reflns_limit_h_min -8
_diffrn_reflns_limit_k_max 25
_diffrn_reflns_limit_k_min -23
_diffrn_reflns_limit_l_max 15
_diffrn_reflns_limit_l_min -16
_diffrn_reflns_number 14124
_diffrn_reflns_theta_full 29.01
_diffrn_reflns_theta_max 29.01
_diffrn_reflns_theta_min 1.67
_exptl_absorpt_coefficient_mu 0.902
_exptl_absorpt_correction_type none
_exptl_crystal_density_diffrn 1.658
_exptl_crystal_density_method 'not measured'
_exptl_crystal_F_000 1116
_exptl_crystal_size_max 0.3
_exptl_crystal_size_mid 0.5
_exptl_crystal_size_min 0.5
_refine_diff_density_max 0.444
_refine_diff_density_min -0.397
_refine_diff_density_rms 0.075
_refine_ls_abs_structure_details 'Flack H D (1983), Acta Cryst. A39, 876-881'
_refine_ls_abs_structure_Flack 0.023(15)
_refine_ls_extinction_method none
_refine_ls_goodness_of_fit_ref 0.943
_refine_ls_hydrogen_treatment mixed
_refine_ls_matrix_type full
_refine_ls_number_parameters 595
_refine_ls_number_reflns 9196
_refine_ls_number_restraints 1
_refine_ls_restrained_S_all 0.943
_refine_ls_R_factor_all 0.0619
_refine_ls_R_factor_gt 0.0357
_refine_ls_shift/su_max 0.048
_refine_ls_shift/su_mean 0.005
_refine_ls_structure_factor_coef Fsqd
_refine_ls_weighting_details 'calc w=1/[\s^2^(Fo^2^)+(0.0301P)^2^+0.0000P] where P=(Fo^2^+2Fc^2^)/3'
_refine_ls_weighting_scheme calc
_refine_ls_wR_factor_gt 0.0678
_refine_ls_wR_factor_ref 0.0753
_reflns_number_gt 6260
_reflns_number_total 9196
_reflns_threshold_expression >2sigma(I)
_cod_data_source_file ic0346533si20030612_023137.cif
_cod_data_source_block struc
_cod_depositor_comments
;
The following automatic conversions were performed:

'_symmetry_cell_setting' value 'Monoclinic' changed to 'monoclinic'
according to the built-in table from CIF Core dictionary named
'cif_core.dic' version 2.4.1 from 2010-06-29.

Automatic conversion script
Id: cif_fix_values 1646 2011-03-28 12:23:43Z adriana 
;
_cod_database_code 4312601

loop_
_symmetry_equiv_pos_as_xyz
'x, y, z'
'-x, y+1/2, -z'

loop_
_atom_site_label
_atom_site_type_symbol
_atom_site_fract_x
_atom_site_fract_y
_atom_site_fract_z
_atom_site_U_iso_or_equiv
_atom_site_adp_type
_atom_site_occupancy
_atom_site_symmetry_multiplicity
_atom_site_calc_flag
_atom_site_refinement_flags
_atom_site_disorder_assembly
_atom_site_disorder_group
Mn1 Mn 0.99729(6) 0.10966(3) 0.77458(4) 0.02512(15) Uani 1 1 d . . .
Cl1 Cl 1.08116(11) 0.01878(6) 0.97479(8) 0.0369(3) Uani 1 1 d . . .
O1 O 1.1003(3) 0.08989(14) 0.94445(19) 0.0345(7) Uani 1 1 d . . .
O2 O 0.9905(4) 0.01589(18) 1.0662(2) 0.0622(10) Uani 1 1 d . . .
O3 O 1.2223(3) -0.01069(18) 0.9984(3) 0.0631(10) Uani 1 1 d . . .
O4 O 1.0104(3) -0.01350(17) 0.8798(2) 0.0473(9) Uani 1 1 d . . .
Cl2 Cl 0.88440(12) 0.07589(6) 0.52491(8) 0.0389(3) Uani 1 1 d . . .
O11 O 0.8635(3) 0.06118(16) 0.6408(2) 0.0414(8) Uani 1 1 d . . .
O12 O 0.7458(3) 0.0819(2) 0.4719(3) 0.0945(15) Uani 1 1 d . . .
O13 O 0.9697(4) 0.13603(18) 0.5227(3) 0.0741(11) Uani 1 1 d . . .
O14 O 0.9656(4) 0.0218(2) 0.4825(3) 0.0841(13) Uani 1 1 d . . .
N1 N 0.8907(3) 0.21109(17) 0.7820(2) 0.0246(7) Uani 1 1 d . . .
N2 N 1.1678(3) 0.18998(15) 0.7422(2) 0.0246(7) Uani 1 1 d . . .
N3 N 0.7648(3) 0.09693(17) 0.8523(2) 0.0270(8) Uani 1 1 d . . .
N4 N 1.2051(3) 0.05779(17) 0.7058(2) 0.0243(8) Uani 1 1 d . . .
C1 C 0.9657(4) 0.27000(17) 0.7360(3) 0.0266(9) Uani 1 1 d . . .
H1A H 0.9508 0.2674 0.6552 0.032 Uiso 1 1 calc R . .
C2 C 1.1328(4) 0.26045(17) 0.7640(3) 0.0256(8) Uani 1 1 d . . .
H2A H 1.1501 0.2682 0.8437 0.031 Uiso 1 1 calc R . .
C3 C 1.2218(4) 0.31343(18) 0.7041(3) 0.0347(10) Uani 1 1 d . . .
H3A H 1.2096 0.3061 0.6247 0.042 Uiso 1 1 calc R . .
H3B H 1.3270 0.3088 0.7257 0.042 Uiso 1 1 calc R . .
C4 C 1.1696(4) 0.3844(2) 0.7316(4) 0.0440(11) Uani 1 1 d . . .
H4A H 1.2212 0.4171 0.6872 0.053 Uiso 1 1 calc R . .
H4B H 1.1959 0.3939 0.8090 0.053 Uiso 1 1 calc R . .
C5 C 1.0020(4) 0.3932(2) 0.7106(3) 0.0381(10) Uani 1 1 d . . .
H5A H 0.9725 0.4378 0.7361 0.046 Uiso 1 1 calc R . .
H5B H 0.9772 0.3904 0.6317 0.046 Uiso 1 1 calc R . .
C6 C 0.9172(4) 0.3392(2) 0.7700(3) 0.0324(10) Uani 1 1 d . . .
H6A H 0.9349 0.3444 0.8494 0.039 Uiso 1 1 calc R . .
H6B H 0.8110 0.3445 0.7526 0.039 Uiso 1 1 calc R . .
C7 C 0.7663(4) 0.2168(2) 0.8239(3) 0.0330(10) Uani 1 1 d . . .
H7A H 0.7233 0.2595 0.8317 0.040 Uiso 1 1 calc R . .
C8 C 0.6895(4) 0.1561(2) 0.8601(3) 0.0248(9) Uani 1 1 d . . .
C9 C 0.5492(4) 0.1597(2) 0.8972(3) 0.0321(11) Uani 1 1 d . . .
H9A H 0.5023 0.2016 0.9042 0.038 Uiso 1 1 calc R . .
C10 C 0.4776(4) 0.1007(2) 0.9241(3) 0.0317(10) Uani 1 1 d . . .
H10A H 0.3808 0.1017 0.9484 0.038 Uiso 1 1 calc R . .
C11 C 0.5515(5) 0.0405(2) 0.9143(3) 0.0349(11) Uani 1 1 d . . .
H11A H 0.5049 -0.0004 0.9305 0.042 Uiso 1 1 calc R . .
C12 C 0.6954(4) 0.0407(2) 0.8803(3) 0.0305(10) Uani 1 1 d . . .
H12A H 0.7461 -0.0006 0.8769 0.037 Uiso 1 1 calc R . .
C13 C 1.2825(4) 0.1724(2) 0.6921(3) 0.0276(9) Uani 1 1 d . . .
H13A H 1.3475 0.2052 0.6667 0.033 Uiso 1 1 calc R . .
C14 C 1.3112(4) 0.0999(2) 0.6749(3) 0.0256(9) Uani 1 1 d . . .
C15 C 1.4430(4) 0.0792(2) 0.6336(3) 0.0311(10) Uani 1 1 d . . .
H15A H 1.5132 0.1106 0.6114 0.037 Uiso 1 1 calc R . .
C16 C 1.4679(5) 0.0105(2) 0.6260(3) 0.0360(11) Uani 1 1 d . . .
H16A H 1.5570 -0.0057 0.5997 0.043 Uiso 1 1 calc R . .
C17 C 1.3614(5) -0.0335(2) 0.6570(3) 0.0359(11) Uani 1 1 d . . .
H17A H 1.3764 -0.0803 0.6523 0.043 Uiso 1 1 calc R . .
C18 C 1.2309(5) -0.0082(2) 0.6957(3) 0.0350(11) Uani 1 1 d . . .
H18A H 1.1577 -0.0388 0.7157 0.042 Uiso 1 1 calc R . .
Mn2 Mn 0.48801(6) 0.24335(3) 0.24002(5) 0.02506(15) Uani 1 1 d . . .
Cl3 Cl 0.40357(11) 0.33077(6) 0.03695(8) 0.0354(3) Uani 1 1 d . . .
O21 O 0.3824(3) 0.26031(14) 0.0696(2) 0.0343(7) Uani 1 1 d . . .
O22 O 0.4893(4) 0.33248(18) -0.0582(2) 0.0601(10) Uani 1 1 d . . .
O23 O 0.2614(3) 0.36135(17) 0.0167(3) 0.0536(9) Uani 1 1 d . . .
O24 O 0.4813(3) 0.36316(17) 0.1285(2) 0.0504(9) Uani 1 1 d . . .
Cl4 Cl 0.59134(12) 0.28816(6) 0.49481(8) 0.0389(3) Uani 1 1 d . . .
O31 O 0.6167(3) 0.28520(18) 0.3782(2) 0.0518(9) Uani 1 1 d . . .
O32 O 0.4868(4) 0.3419(2) 0.5096(3) 0.0681(10) Uani 1 1 d . . .
O33 O 0.5303(6) 0.2279(2) 0.5273(3) 0.1140(17) Uani 1 1 d . . .
O34 O 0.7266(4) 0.3048(2) 0.5485(3) 0.0738(11) Uani 1 1 d . . .
N21 N 0.3448(3) 0.16543(15) 0.3176(2) 0.0239(7) Uani 1 1 d . . .
N22 N 0.5711(3) 0.13971(16) 0.1973(2) 0.0240(7) Uani 1 1 d . . .
N23 N 0.2780(4) 0.29663(18) 0.3054(2) 0.0294(8) Uani 1 1 d . . .
N24 N 0.7222(3) 0.25464(19) 0.1662(3) 0.0320(8) Uani 1 1 d . . .
C21 C 0.3995(4) 0.09549(15) 0.3250(3) 0.0219(8) Uani 1 1 d . . .
H21A H 0.4775 0.0943 0.3849 0.026 Uiso 1 1 calc R . .
C22 C 0.4765(4) 0.08171(16) 0.2165(3) 0.0228(8) Uani 1 1 d . . .
H22A H 0.3983 0.0811 0.1568 0.027 Uiso 1 1 calc R . .
C23 C 0.5490(4) 0.0122(2) 0.2193(3) 0.0320(10) Uani 1 1 d . . .
H23A H 0.5895 0.0027 0.1480 0.038 Uiso 1 1 calc R . .
H23B H 0.6307 0.0116 0.2751 0.038 Uiso 1 1 calc R . .
C24 C 0.4366(4) -0.04150(19) 0.2453(3) 0.0338(10) Uani 1 1 d . . .
H24A H 0.3606 -0.0438 0.1853 0.041 Uiso 1 1 calc R . .
H24B H 0.4860 -0.0854 0.2503 0.041 Uiso 1 1 calc R . .
C25 C 0.3638(4) -0.02750(18) 0.3514(3) 0.0346(9) Uani 1 1 d . . .
H25A H 0.2898 -0.0624 0.3635 0.041 Uiso 1 1 calc R . .
H25B H 0.4383 -0.0293 0.4124 0.041 Uiso 1 1 calc R . .
C26 C 0.2897(4) 0.04114(19) 0.3492(3) 0.0320(10) Uani 1 1 d . . .
H26A H 0.2086 0.0416 0.2929 0.038 Uiso 1 1 calc R . .
H26B H 0.2480 0.0499 0.4203 0.038 Uiso 1 1 calc R . .
C27 C 0.2227(4) 0.1836(2) 0.3537(3) 0.0285(10) Uani 1 1 d . . .
H27A H 0.1593 0.1515 0.3831 0.034 Uiso 1 1 calc R . .
C28 C 0.1807(4) 0.2541(2) 0.3498(3) 0.0268(9) Uani 1 1 d . . .
C29 C 0.0529(5) 0.2775(2) 0.3956(3) 0.0371(11) Uani 1 1 d . . .
H29A H -0.0125 0.2470 0.4267 0.045 Uiso 1 1 calc R . .
C30 C 0.0225(5) 0.3457(2) 0.3952(3) 0.0401(12) Uani 1 1 d . . .
H30A H -0.0648 0.3623 0.4238 0.048 Uiso 1 1 calc R . .
C31 C 0.1227(5) 0.3884(2) 0.3521(3) 0.0393(11) Uani 1 1 d . . .
H31A H 0.1071 0.4352 0.3535 0.047 Uiso 1 1 calc R . .
C32 C 0.2475(4) 0.3624(2) 0.3064(3) 0.0331(10) Uani 1 1 d . . .
H32A H 0.3135 0.3924 0.2748 0.040 Uiso 1 1 calc R . .
C33 C 0.7040(4) 0.1340(2) 0.1705(3) 0.0301(10) Uani 1 1 d . . .
H33A H 0.7471 0.0912 0.1640 0.036 Uiso 1 1 calc R . .
C34 C 0.7897(4) 0.1953(2) 0.1497(3) 0.0290(10) Uani 1 1 d . . .
C35 C 0.9313(5) 0.1908(2) 0.1134(3) 0.0366(11) Uani 1 1 d . . .
H35A H 0.9756 0.1486 0.1033 0.044 Uiso 1 1 calc R . .
C36 C 1.0062(4) 0.2491(3) 0.0924(3) 0.0424(12) Uani 1 1 d . . .
H36A H 1.1032 0.2472 0.0684 0.051 Uiso 1 1 calc R . .
C37 C 0.9389(5) 0.3099(2) 0.1064(4) 0.0389(12) Uani 1 1 d . . .
H37A H 0.9871 0.3504 0.0904 0.047 Uiso 1 1 calc R . .
C38 C 0.7972(5) 0.3101(2) 0.1451(3) 0.0362(11) Uani 1 1 d . . .
H38A H 0.7520 0.3520 0.1569 0.043 Uiso 1 1 calc R . .

loop_
_atom_site_aniso_label
_atom_site_aniso_U_11
_atom_site_aniso_U_22
_atom_site_aniso_U_33
_atom_site_aniso_U_23
_atom_site_aniso_U_13
_atom_site_aniso_U_12
Mn1 0.0217(3) 0.0225(4) 0.0314(3) -0.0014(3) 0.0034(3) 0.0000(3)
Cl1 0.0343(6) 0.0374(7) 0.0390(6) 0.0070(5) 0.0018(5) 0.0012(5)
O1 0.0354(16) 0.033(2) 0.0358(15) 0.0064(13) 0.0060(13) 0.0001(13)
O2 0.081(2) 0.065(3) 0.0429(18) 0.0095(18) 0.0288(18) -0.011(2)
O3 0.0402(19) 0.057(3) 0.090(3) 0.0211(19) -0.0166(18) 0.0110(17)
O4 0.0355(18) 0.052(2) 0.0545(19) -0.0124(16) 0.0044(15) -0.0015(15)
Cl2 0.0362(6) 0.0469(7) 0.0337(6) 0.0022(5) 0.0035(5) -0.0084(5)
O11 0.0431(18) 0.052(2) 0.0289(15) 0.0007(13) 0.0001(13) -0.0098(15)
O12 0.046(2) 0.180(5) 0.054(2) 0.015(2) -0.0221(17) -0.007(2)
O13 0.082(3) 0.059(3) 0.082(3) 0.0202(19) 0.003(2) -0.0319(19)
O14 0.095(3) 0.077(3) 0.084(3) -0.032(2) 0.045(2) 0.004(2)
N1 0.0184(17) 0.0269(19) 0.0287(17) -0.0020(14) 0.0030(14) -0.0011(14)
N2 0.0266(17) 0.0213(17) 0.0251(17) 0.0022(13) -0.0045(14) 0.0027(13)
N3 0.0206(17) 0.027(2) 0.0337(17) -0.0021(15) -0.0007(14) 0.0020(16)
N4 0.0241(18) 0.023(2) 0.0257(17) -0.0049(14) 0.0031(15) -0.0029(15)
C1 0.030(2) 0.025(2) 0.024(2) 0.0011(15) -0.0051(17) -0.0015(16)
C2 0.026(2) 0.022(2) 0.028(2) -0.0016(15) -0.0007(16) -0.0036(15)
C3 0.030(2) 0.026(2) 0.048(3) 0.0103(19) -0.0017(19) -0.0045(17)
C4 0.040(3) 0.027(2) 0.063(3) 0.011(2) -0.009(2) -0.0108(19)
C5 0.042(3) 0.029(2) 0.043(3) 0.002(2) -0.005(2) 0.0006(19)
C6 0.035(2) 0.026(3) 0.035(2) -0.0019(18) -0.0024(18) 0.0046(19)
C7 0.031(2) 0.029(3) 0.039(2) -0.0074(19) 0.003(2) 0.0057(19)
C8 0.021(2) 0.025(2) 0.029(2) -0.0005(17) 0.0024(18) -0.0025(18)
C9 0.023(2) 0.042(3) 0.031(2) -0.006(2) 0.0005(18) 0.005(2)
C10 0.024(2) 0.049(3) 0.023(2) -0.003(2) 0.0039(17) -0.007(2)
C11 0.032(3) 0.040(3) 0.033(2) 0.0018(19) 0.002(2) -0.013(2)
C12 0.029(2) 0.024(3) 0.038(2) 0.0006(18) -0.0004(19) -0.0048(19)
C13 0.023(2) 0.030(2) 0.030(2) 0.0045(17) 0.0030(18) -0.0044(17)
C14 0.029(2) 0.027(3) 0.0207(18) 0.0031(17) 0.0014(16) 0.0040(19)
C15 0.025(2) 0.040(3) 0.029(2) 0.0000(19) 0.0059(17) 0.002(2)
C16 0.031(2) 0.047(3) 0.031(2) -0.003(2) 0.0062(19) 0.011(2)
C17 0.044(3) 0.026(3) 0.038(2) -0.004(2) 0.003(2) 0.010(2)
C18 0.037(3) 0.033(3) 0.035(2) -0.005(2) 0.005(2) -0.003(2)
Mn2 0.0240(3) 0.0209(4) 0.0305(3) -0.0018(3) 0.0033(3) 0.0003(3)
Cl3 0.0353(6) 0.0345(7) 0.0365(6) 0.0057(5) 0.0033(5) 0.0007(5)
O21 0.0380(16) 0.0270(18) 0.0381(16) 0.0026(12) 0.0032(13) -0.0014(13)
O22 0.073(2) 0.063(2) 0.0470(19) 0.0179(18) 0.0324(18) 0.000(2)
O23 0.0382(19) 0.052(2) 0.070(2) 0.0211(18) -0.0027(16) 0.0140(17)
O24 0.0429(18) 0.053(2) 0.0540(19) -0.0158(16) -0.0085(15) -0.0062(16)
Cl4 0.0462(7) 0.0399(7) 0.0304(5) 0.0013(5) 0.0020(5) -0.0106(5)
O31 0.0416(19) 0.085(3) 0.0283(16) -0.0088(16) 0.0029(14) -0.0168(17)
O32 0.051(2) 0.086(3) 0.067(2) -0.0234(19) 0.0040(17) 0.012(2)
O33 0.190(5) 0.062(3) 0.093(3) 0.015(2) 0.046(3) -0.048(3)
O34 0.057(2) 0.109(3) 0.053(2) -0.0260(19) -0.0240(17) -0.0002(19)
N21 0.0240(17) 0.0272(18) 0.0206(16) -0.0024(14) 0.0002(14) 0.0019(14)
N22 0.0254(18) 0.0251(19) 0.0214(16) 0.0028(13) 0.0008(14) -0.0015(14)
N23 0.033(2) 0.027(2) 0.0287(18) -0.0012(15) 0.0013(16) 0.0089(17)
N24 0.0286(19) 0.030(2) 0.0377(19) -0.0037(16) 0.0045(15) -0.0026(17)
C21 0.029(2) 0.018(2) 0.0185(17) 0.0003(14) -0.0011(15) 0.0038(14)
C22 0.027(2) 0.0167(19) 0.0242(19) 0.0003(15) 0.0011(16) 0.0000(16)
C23 0.039(2) 0.022(2) 0.035(2) -0.0037(18) 0.0023(19) 0.0044(18)
C24 0.045(3) 0.015(2) 0.040(2) -0.0015(17) -0.009(2) 0.0046(19)
C25 0.041(2) 0.029(2) 0.034(2) 0.0012(18) -0.0010(19) -0.0027(18)
C26 0.038(2) 0.028(2) 0.030(2) 0.0045(17) 0.0038(19) -0.0003(18)
C27 0.026(2) 0.030(2) 0.030(2) 0.0031(18) 0.0077(18) 0.0003(17)
C28 0.029(2) 0.029(3) 0.023(2) 0.0022(17) 0.0045(17) -0.002(2)
C29 0.037(3) 0.038(3) 0.037(2) 0.0056(19) 0.011(2) 0.007(2)
C30 0.040(3) 0.044(3) 0.037(2) 0.000(2) 0.007(2) 0.018(2)
C31 0.049(3) 0.029(3) 0.039(3) -0.010(2) -0.002(2) 0.015(2)
C32 0.034(2) 0.021(3) 0.045(3) -0.0026(19) 0.002(2) -0.0005(19)
C33 0.029(2) 0.026(3) 0.035(2) -0.0034(18) 0.0010(18) 0.0050(18)
C34 0.022(2) 0.039(3) 0.026(2) -0.0059(18) 0.0000(18) 0.0015(19)
C35 0.032(3) 0.037(3) 0.042(3) -0.006(2) 0.010(2) 0.005(2)
C36 0.022(2) 0.068(4) 0.038(2) -0.006(3) 0.0096(19) -0.006(3)
C37 0.030(3) 0.044(3) 0.043(3) -0.001(2) 0.001(2) -0.012(2)
C38 0.036(3) 0.031(3) 0.042(2) 0.001(2) 0.004(2) -0.004(2)

loop_
_atom_type_symbol
_atom_type_description
_atom_type_scat_dispersion_real
_atom_type_scat_dispersion_imag
_atom_type_scat_source
C C 0.0033 0.0016 'International Tables Vol C Tables 4.2.6.8 and 6.1.1.4'
H H 0.0000 0.0000 'International Tables Vol C Tables 4.2.6.8 and 6.1.1.4'
N N 0.0061 0.0033 'International Tables Vol C Tables 4.2.6.8 and 6.1.1.4'
O O 0.0106 0.0060 'International Tables Vol C Tables 4.2.6.8 and 6.1.1.4'
Cl Cl 0.1484 0.1585 'International Tables Vol C Tables 4.2.6.8 and 6.1.1.4'
Mn Mn 0.3368 0.7283 'International Tables Vol C Tables 4.2.6.8 and 6.1.1.4'

loop_
_geom_angle_atom_site_label_1
_geom_angle_atom_site_label_2
_geom_angle_atom_site_label_3
_geom_angle
_geom_angle_site_symmetry_1
_geom_angle_site_symmetry_3
_geom_angle_publ_flag
O11 Mn1 N1 101.57(12) . . ?
O11 Mn1 O1 142.01(10) . . ?
N1 Mn1 O1 106.10(10) . . ?
O11 Mn1 N2 122.06(10) . . ?
N1 Mn1 N2 70.98(10) . . ?
O1 Mn1 N2 91.67(10) . . ?
O11 Mn1 N4 87.95(11) . . ?
N1 Mn1 N4 140.15(11) . . ?
O1 Mn1 N4 87.20(10) . . ?
N2 Mn1 N4 71.25(11) . . ?
O11 Mn1 N3 77.51(10) . . ?
N1 Mn1 N3 71.64(11) . . ?
O1 Mn1 N3 87.00(10) . . ?
N2 Mn1 N3 140.60(11) . . ?
N4 Mn1 N3 147.77(12) . . ?
O3 Cl1 O2 112.0(2) . . ?
O3 Cl1 O4 109.7(2) . . ?
O2 Cl1 O4 111.2(2) . . ?
O3 Cl1 O1 109.21(19) . . ?
O2 Cl1 O1 108.48(19) . . ?
O4 Cl1 O1 106.00(18) . . ?
Cl1 O1 Mn1 110.39(15) . . ?
O12 Cl2 O14 111.7(3) . . ?
O12 Cl2 O13 113.5(3) . . ?
O14 Cl2 O13 109.6(2) . . ?
O12 Cl2 O11 107.99(19) . . ?
O14 Cl2 O11 107.4(2) . . ?
O13 Cl2 O11 106.40(19) . . ?
Cl2 O11 Mn1 122.34(16) . . ?
C7 N1 C1 121.3(3) . . ?
C7 N1 Mn1 119.4(3) . . ?
C1 N1 Mn1 119.3(2) . . ?
C13 N2 C2 122.4(3) . . ?
C13 N2 Mn1 117.9(2) . . ?
C2 N2 Mn1 119.0(2) . . ?
C12 N3 C8 117.2(3) . . ?
C12 N3 Mn1 129.3(3) . . ?
C8 N3 Mn1 113.3(2) . . ?
C18 N4 C14 116.9(3) . . ?
C18 N4 Mn1 127.7(3) . . ?
C14 N4 Mn1 115.4(3) . . ?
N1 C1 C6 118.0(3) . . ?
N1 C1 C2 106.4(3) . . ?
C6 C1 C2 110.3(3) . . ?
N2 C2 C3 116.4(3) . . ?
N2 C2 C1 107.2(3) . . ?
C3 C2 C1 110.1(3) . . ?
C2 C3 C4 110.5(3) . . ?
C3 C4 C5 112.4(3) . . ?
C6 C5 C4 111.0(3) . . ?
C1 C6 C5 110.4(3) . . ?
N1 C7 C8 119.6(4) . . ?
N3 C8 C9 122.9(4) . . ?
N3 C8 C7 115.9(3) . . ?
C9 C8 C7 121.1(4) . . ?
C8 C9 C10 119.1(4) . . ?
C11 C10 C9 118.4(4) . . ?
C10 C11 C12 119.4(4) . . ?
N3 C12 C11 122.8(4) . . ?
N2 C13 C14 119.1(3) . . ?
N4 C14 C15 124.2(4) . . ?
N4 C14 C13 115.6(3) . . ?
C15 C14 C13 120.2(4) . . ?
C16 C15 C14 117.7(4) . . ?
C17 C16 C15 119.3(4) . . ?
C16 C17 C18 119.1(4) . . ?
N4 C18 C17 122.8(4) . . ?
O31 Mn2 N21 103.49(11) . . ?
O31 Mn2 N22 110.86(12) . . ?
N21 Mn2 N22 71.31(10) . . ?
O31 Mn2 O21 147.32(12) . . ?
N21 Mn2 O21 105.18(10) . . ?
N22 Mn2 O21 93.04(10) . . ?
O31 Mn2 N23 88.61(11) . . ?
N21 Mn2 N23 70.90(11) . . ?
N22 Mn2 N23 140.56(12) . . ?
O21 Mn2 N23 86.22(10) . . ?
O31 Mn2 N24 78.62(11) . . ?
N21 Mn2 N24 140.65(12) . . ?
N22 Mn2 N24 71.41(11) . . ?
O21 Mn2 N24 88.89(11) . . ?
N23 Mn2 N24 147.84(13) . . ?
O22 Cl3 O23 111.7(2) . . ?
O22 Cl3 O24 110.8(2) . . ?
O23 Cl3 O24 110.1(2) . . ?
O22 Cl3 O21 109.10(19) . . ?
O23 Cl3 O21 108.70(18) . . ?
O24 Cl3 O21 106.20(19) . . ?
Cl3 O21 Mn2 109.58(15) . . ?
O33 Cl4 O34 115.0(3) . . ?
O33 Cl4 O32 109.1(3) . . ?
O34 Cl4 O32 109.3(2) . . ?
O33 Cl4 O31 109.3(2) . . ?
O34 Cl4 O31 106.83(19) . . ?
O32 Cl4 O31 106.8(2) . . ?
Cl4 O31 Mn2 132.21(18) . . ?
C27 N21 C21 123.0(3) . . ?
C27 N21 Mn2 118.9(3) . . ?
C21 N21 Mn2 118.1(2) . . ?
C33 N22 C22 122.9(3) . . ?
C33 N22 Mn2 118.2(3) . . ?
C22 N22 Mn2 118.3(2) . . ?
C32 N23 C28 117.8(3) . . ?
C32 N23 Mn2 127.9(3) . . ?
C28 N23 Mn2 114.3(3) . . ?
C38 N24 C34 117.1(3) . . ?
C38 N24 Mn2 129.3(3) . . ?
C34 N24 Mn2 113.5(3) . . ?
N21 C21 C26 117.5(3) . . ?
N21 C21 C22 106.2(2) . . ?
C26 C21 C22 111.8(3) . . ?
N22 C22 C23 117.3(3) . . ?
N22 C22 C21 106.9(3) . . ?
C23 C22 C21 110.6(3) . . ?
C24 C23 C22 110.2(3) . . ?
C25 C24 C23 112.2(3) . . ?
C26 C25 C24 111.3(3) . . ?
C21 C26 C25 110.5(3) . . ?
N21 C27 C28 119.8(4) . . ?
N23 C28 C29 121.8(4) . . ?
N23 C28 C27 116.1(3) . . ?
C29 C28 C27 122.0(4) . . ?
C30 C29 C28 119.7(4) . . ?
C31 C30 C29 118.1(4) . . ?
C30 C31 C32 119.8(4) . . ?
N23 C32 C31 122.8(4) . . ?
N22 C33 C34 119.1(4) . . ?
N24 C34 C35 122.7(4) . . ?
N24 C34 C33 116.7(3) . . ?
C35 C34 C33 120.6(4) . . ?
C36 C35 C34 118.9(4) . . ?
C37 C36 C35 119.5(4) . . ?
C36 C37 C38 118.2(4) . . ?
N24 C38 C37 123.6(4) . . ?

loop_
_geom_bond_atom_site_label_1
_geom_bond_atom_site_label_2
_geom_bond_distance
_geom_bond_site_symmetry_2
_geom_bond_publ_flag
Mn1 O11 2.203(3) . ?
Mn1 N1 2.235(3) . ?
Mn1 O1 2.264(3) . ?
Mn1 N2 2.267(3) . ?
Mn1 N4 2.338(3) . ?
Mn1 N3 2.366(3) . ?
Cl1 O3 1.422(3) . ?
Cl1 O2 1.420(3) . ?
Cl1 O4 1.446(3) . ?
Cl1 O1 1.470(3) . ?
Cl2 O12 1.388(3) . ?
Cl2 O14 1.413(4) . ?
Cl2 O13 1.422(3) . ?
Cl2 O11 1.467(3) . ?
N1 C7 1.266(4) . ?
N1 C1 1.476(5) . ?
N2 C13 1.280(4) . ?
N2 C2 1.460(4) . ?
N3 C12 1.333(5) . ?
N3 C8 1.362(5) . ?
N4 C18 1.336(5) . ?
N4 C14 1.342(5) . ?
C1 C6 1.505(5) . ?
C1 C2 1.546(4) . ?
C2 C3 1.532(5) . ?
C3 C4 1.527(5) . ?
C4 C5 1.536(5) . ?
C5 C6 1.523(5) . ?
C7 C8 1.470(6) . ?
C8 C9 1.372(5) . ?
C9 C10 1.385(6) . ?
C10 C11 1.377(6) . ?
C11 C12 1.388(5) . ?
C13 C14 1.478(6) . ?
C14 C15 1.381(5) . ?
C15 C16 1.385(6) . ?
C16 C17 1.369(6) . ?
C17 C18 1.389(5) . ?
Mn2 O31 2.165(3) . ?
Mn2 N21 2.257(3) . ?
Mn2 N22 2.259(3) . ?
Mn2 O21 2.269(3) . ?
Mn2 N23 2.350(3) . ?
Mn2 N24 2.357(3) . ?
Cl3 O22 1.430(3) . ?
Cl3 O23 1.433(3) . ?
Cl3 O24 1.441(3) . ?
Cl3 O21 1.468(3) . ?
Cl4 O33 1.384(4) . ?
Cl4 O34 1.399(3) . ?
Cl4 O32 1.443(4) . ?
Cl4 O31 1.455(3) . ?
N21 C27 1.263(4) . ?
N21 C21 1.474(4) . ?
N22 C33 1.268(4) . ?
N22 C22 1.461(4) . ?
N23 C32 1.334(5) . ?
N23 C28 1.352(5) . ?
N24 C38 1.325(5) . ?
N24 C34 1.346(6) . ?
C21 C26 1.506(5) . ?
C21 C22 1.551(4) . ?
C22 C23 1.526(5) . ?
C23 C24 1.518(5) . ?
C24 C25 1.508(5) . ?
C25 C26 1.517(5) . ?
C27 C28 1.449(6) . ?
C28 C29 1.391(5) . ?
C29 C30 1.380(6) . ?
C30 C31 1.366(6) . ?
C31 C32 1.385(5) . ?
C33 C34 1.471(6) . ?
C34 C35 1.381(5) . ?
C35 C36 1.371(7) . ?
C36 C37 1.365(7) . ?
C37 C38 1.390(6) . ?
